data_4341668
loop_
_publ_author_name
'Kessler, Julie A.'
'Iluc, Vlad M.'

_publ_section_title
;
 Ag(I) and Tl(I) Precursors as Transfer Agents of a Pyrrole-Based Pincer
 Ligand to Late Transition Metals.
;
_journal_name_full 'Inorganic chemistry'
_journal_page_first 141111134546005
_journal_paper_doi 10.1021/ic501600s
_journal_year 2014
_chemical_formula_sum 'C18 H34 Cl N Ni P2'
_chemical_formula_weight 420.56
_chemical_name_systematic
; 
 ? 
;
_space_group_IT_number 2
_symmetry_cell_setting triclinic
_symmetry_space_group_name_Hall '-P 1'
_symmetry_space_group_name_H-M 'P -1'
_atom_sites_solution_hydrogens geom
_atom_sites_solution_primary direct
_atom_sites_solution_secondary difmap
_audit_creation_method SHELXL-97
_cell_angle_alpha 77.549(3)
_cell_angle_beta 83.824(3)
_cell_angle_gamma 89.904(2)
_cell_formula_units_Z 4
_cell_length_a 10.8266(15)
_cell_length_b 13.6723(19)
_cell_length_c 14.637(2)
_cell_measurement_temperature 120(2)
_cell_volume 2102.9(5)
_computing_structure_refinement 'SHELXL-97 (Sheldrick, 1997)'
_computing_structure_solution 'SHELXS-97 (Sheldrick, 1990)'
_diffrn_ambient_temperature 120(2)
_diffrn_measured_fraction_theta_full 1.000
_diffrn_measured_fraction_theta_max 1.000
_diffrn_radiation_monochromator graphite
_diffrn_radiation_source 'fine-focus sealed tube'
_diffrn_radiation_type MoK\a
_diffrn_radiation_wavelength 0.71073
_diffrn_reflns_av_R_equivalents 0.0767
_diffrn_reflns_av_sigmaI/netI 0.0777
_diffrn_reflns_limit_h_max 12
_diffrn_reflns_limit_h_min -12
_diffrn_reflns_limit_k_max 16
_diffrn_reflns_limit_k_min -16
_diffrn_reflns_limit_l_max 17
_diffrn_reflns_limit_l_min -17
_diffrn_reflns_number 32410
_diffrn_reflns_theta_full 25.00
_diffrn_reflns_theta_max 25.00
_diffrn_reflns_theta_min 1.53
_exptl_absorpt_coefficient_mu 1.201
_exptl_absorpt_correction_T_max 0.9828
_exptl_absorpt_correction_T_min 0.9707
_exptl_absorpt_correction_type multi-scan
_exptl_absorpt_process_details 'Bruker AXS area detector scaling and absorption correction'
_exptl_crystal_density_diffrn 1.328
_exptl_crystal_density_method 'not measured'
_exptl_crystal_F_000 896
_exptl_crystal_size_max 0.112
_exptl_crystal_size_mid 0.091
_exptl_crystal_size_min 0.032
_refine_diff_density_max 0.466
_refine_diff_density_min -0.471
_refine_diff_density_rms 0.073
_refine_ls_extinction_method none
_refine_ls_goodness_of_fit_ref 0.917
_refine_ls_hydrogen_treatment constr
_refine_ls_matrix_type full
_refine_ls_number_parameters 431
_refine_ls_number_reflns 7416
_refine_ls_number_restraints 0
_refine_ls_restrained_S_all 0.917
_refine_ls_R_factor_all 0.0764
_refine_ls_R_factor_gt 0.0414
_refine_ls_shift/su_max 0.001
_refine_ls_shift/su_mean 0.000
_refine_ls_structure_factor_coef Fsqd
_refine_ls_weighting_details 'calc w=1/[\s^2^(Fo^2^)+(0.0269P)^2^+0.0000P] where P=(Fo^2^+2Fc^2^)/3'
_refine_ls_weighting_scheme calc
_refine_ls_wR_factor_gt 0.0637
_refine_ls_wR_factor_ref 0.0685
_reflns_number_gt 5126
_reflns_number_total 7416
_reflns_threshold_expression >2sigma(I)
_cod_data_source_file ic501600s_si_002.cif
_cod_data_source_block jk1_166
_cod_original_sg_symbol_H-M P-1
_cod_database_code 4341668

loop_
_symmetry_equiv_pos_as_xyz
'x, y, z'
'-x, -y, -z'

loop_
_atom_site_label
_atom_site_type_symbol
_atom_site_fract_x
_atom_site_fract_y
_atom_site_fract_z
_atom_site_U_iso_or_equiv
_atom_site_adp_type
_atom_site_occupancy
_atom_site_symmetry_multiplicity
_atom_site_calc_flag
_atom_site_refinement_flags
Ni1 Ni 0.25880(4) 0.04839(3) 0.27571(3) 0.01533(11) Uani 1 1 d .
N1 N 0.2209(2) -0.03793(17) 0.20084(17) 0.0167(6) Uani 1 1 d .
Cl1 Cl 0.30592(7) 0.15087(6) 0.36159(6) 0.0272(2) Uani 1 1 d .
Ni2 Ni 0.76052(4) 0.56332(3) 0.27478(3) 0.01632(11) Uani 1 1 d .
N2 N 0.7231(2) 0.68465(18) 0.20153(17) 0.0188(6) Uani 1 1 d .
Cl2 Cl 0.80777(7) 0.42071(6) 0.36035(6) 0.0266(2) Uani 1 1 d .
P11 P 0.08709(7) 0.12266(6) 0.23438(6) 0.0170(2) Uani 1 1 d .
C11 C 0.0448(3) 0.0622(2) 0.1407(2) 0.0233(8) Uani 1 1 d .
H11A H -0.0420 0.0362 0.1549 0.028 Uiso 1 1 calc R
H11B H 0.0527 0.1108 0.0794 0.028 Uiso 1 1 calc R
P12 P 0.42916(7) -0.03834(6) 0.28997(6) 0.01509(19) Uani 1 1 d .
C12 C 0.3916(3) -0.1497(2) 0.2469(2) 0.0178(7) Uani 1 1 d .
H12A H 0.4652 -0.1710 0.2104 0.021 Uiso 1 1 calc R
H12B H 0.3630 -0.2057 0.3000 0.021 Uiso 1 1 calc R
C13 C 0.1335(3) -0.0224(2) 0.1377(2) 0.0180(7) Uani 1 1 d .
C14 C 0.1479(3) -0.0922(2) 0.0832(2) 0.0200(8) Uani 1 1 d .
H14 H 0.0997 -0.0985 0.0341 0.024 Uiso 1 1 calc R
C15 C 0.2479(3) -0.1531(2) 0.1134(2) 0.0215(8) Uani 1 1 d .
H15 H 0.2795 -0.2077 0.0880 0.026 Uiso 1 1 calc R
C16 C 0.2905(3) -0.1191(2) 0.1857(2) 0.0173(7) Uani 1 1 d .
P21 P 0.58771(7) 0.50948(6) 0.23455(6) 0.0178(2) Uani 1 1 d .
C21 C 0.5369(3) 0.6173(2) 0.1488(2) 0.0241(8) Uani 1 1 d .
H21A H 0.5350 0.6002 0.0866 0.029 Uiso 1 1 calc R
H21B H 0.4527 0.6374 0.1704 0.029 Uiso 1 1 calc R
P22 P 0.93285(7) 0.64020(6) 0.28785(6) 0.01693(19) Uani 1 1 d .
C22 C 0.8990(3) 0.7718(2) 0.2437(2) 0.0219(8) Uani 1 1 d .
H22A H 0.8735 0.8048 0.2965 0.026 Uiso 1 1 calc R
H22B H 0.9729 0.8079 0.2058 0.026 Uiso 1 1 calc R
C23 C 0.6301(3) 0.7009(2) 0.1424(2) 0.0207(8) Uani 1 1 d .
C24 C 0.6449(3) 0.7961(2) 0.0882(2) 0.0277(9) Uani 1 1 d .
H24 H 0.5940 0.8267 0.0415 0.033 Uiso 1 1 calc R
C25 C 0.7496(3) 0.8408(2) 0.1142(2) 0.0258(8) Uani 1 1 d .
H25 H 0.7823 0.9066 0.0882 0.031 Uiso 1 1 calc R
C26 C 0.7954(3) 0.7710(2) 0.1844(2) 0.0208(8) Uani 1 1 d .
C31 C 0.0958(3) 0.2573(2) 0.1836(2) 0.0210(8) Uani 1 1 d .
H31 H 0.1196 0.2915 0.2332 0.025 Uiso 1 1 calc R
C32 C -0.0463(3) 0.1041(2) 0.3245(2) 0.0216(8) Uani 1 1 d .
H32 H -0.1226 0.1248 0.2929 0.026 Uiso 1 1 calc R
C34 C -0.0279(3) 0.3000(2) 0.1541(2) 0.0284(9) Uani 1 1 d .
H34A H -0.0160 0.3711 0.1236 0.043 Uiso 1 1 calc R
H34B H -0.0888 0.2930 0.2098 0.043 Uiso 1 1 calc R
H34C H -0.0580 0.2634 0.1099 0.043 Uiso 1 1 calc R
C33 C 0.1974(3) 0.2807(2) 0.1017(2) 0.0330(9) Uani 1 1 d .
H33A H 0.1731 0.2536 0.0493 0.049 Uiso 1 1 calc R
H33B H 0.2749 0.2502 0.1214 0.049 Uiso 1 1 calc R
H33C H 0.2099 0.3534 0.0813 0.049 Uiso 1 1 calc R
C35 C -0.0342(3) 0.1674(2) 0.3971(2) 0.0265(8) Uani 1 1 d .
H35A H -0.0365 0.2385 0.3668 0.040 Uiso 1 1 calc R
H35B H 0.0448 0.1535 0.4238 0.040 Uiso 1 1 calc R
H35C H -0.1031 0.1508 0.4474 0.040 Uiso 1 1 calc R
C36 C -0.0607(3) -0.0069(2) 0.3715(3) 0.0351(9) Uani 1 1 d .
H36A H -0.0714 -0.0458 0.3238 0.053 Uiso 1 1 calc R
H36B H -0.1336 -0.0173 0.4186 0.053 Uiso 1 1 calc R
H36C H 0.0137 -0.0289 0.4022 0.053 Uiso 1 1 calc R
C41 C 0.5617(3) 0.0221(2) 0.2093(2) 0.0194(7) Uani 1 1 d .
H41 H 0.6266 -0.0295 0.2055 0.023 Uiso 1 1 calc R
C42 C 0.4885(3) -0.0829(2) 0.4037(2) 0.0208(8) Uani 1 1 d .
H42 H 0.5201 -0.0229 0.4236 0.025 Uiso 1 1 calc R
C43 C 0.6193(3) 0.1072(2) 0.2438(2) 0.0278(8) Uani 1 1 d .
H43A H 0.6858 0.1403 0.1967 0.042 Uiso 1 1 calc R
H43B H 0.6536 0.0801 0.3032 0.042 Uiso 1 1 calc R
H43C H 0.5554 0.1558 0.2539 0.042 Uiso 1 1 calc R
C44 C 0.5223(3) 0.0591(2) 0.1110(2) 0.0281(8) Uani 1 1 d .
H44A H 0.5954 0.0849 0.0668 0.042 Uiso 1 1 calc R
H44B H 0.4623 0.1127 0.1121 0.042 Uiso 1 1 calc R
H44C H 0.4838 0.0036 0.0909 0.042 Uiso 1 1 calc R
C45 C 0.5972(3) -0.1538(2) 0.3980(2) 0.0281(8) Uani 1 1 d .
H45A H 0.5686 -0.2146 0.3807 0.042 Uiso 1 1 calc R
H45B H 0.6295 -0.1716 0.4593 0.042 Uiso 1 1 calc R
H45C H 0.6631 -0.1205 0.3503 0.042 Uiso 1 1 calc R
C46 C 0.3842(3) -0.1308(2) 0.4781(2) 0.0279(8) Uani 1 1 d .
H46A H 0.3175 -0.0828 0.4817 0.042 Uiso 1 1 calc R
H46B H 0.4165 -0.1500 0.5393 0.042 Uiso 1 1 calc R
H46C H 0.3515 -0.1905 0.4610 0.042 Uiso 1 1 calc R
C51 C 0.6038(3) 0.4046(2) 0.1742(2) 0.0219(8) Uani 1 1 d .
H51 H 0.6350 0.3463 0.2190 0.026 Uiso 1 1 calc R
C52 C 0.4564(3) 0.4764(2) 0.3256(2) 0.0201(8) Uani 1 1 d .
H52 H 0.3801 0.4704 0.2940 0.024 Uiso 1 1 calc R
C53 C 0.4825(3) 0.3715(3) 0.1459(2) 0.0310(9) Uani 1 1 d .
H53A H 0.4465 0.4284 0.1052 0.046 Uiso 1 1 calc R
H53B H 0.4244 0.3472 0.2024 0.046 Uiso 1 1 calc R
H53C H 0.4981 0.3177 0.1118 0.046 Uiso 1 1 calc R
C54 C 0.7024(3) 0.4319(3) 0.0893(2) 0.0345(9) Uani 1 1 d .
H54A H 0.7177 0.3735 0.0612 0.052 Uiso 1 1 calc R
H54B H 0.7797 0.4526 0.1097 0.052 Uiso 1 1 calc R
H54C H 0.6731 0.4870 0.0426 0.052 Uiso 1 1 calc R
C55 C 0.4744(3) 0.3767(2) 0.3924(2) 0.0247(8) Uani 1 1 d .
H55A H 0.4789 0.3231 0.3573 0.037 Uiso 1 1 calc R
H55B H 0.4041 0.3631 0.4418 0.037 Uiso 1 1 calc R
H55C H 0.5516 0.3796 0.4210 0.037 Uiso 1 1 calc R
C56 C 0.4376(3) 0.5607(2) 0.3790(2) 0.0318(9) Uani 1 1 d .
H56A H 0.4231 0.6235 0.3348 0.048 Uiso 1 1 calc R
H56B H 0.5120 0.5685 0.4097 0.048 Uiso 1 1 calc R
H56C H 0.3657 0.5443 0.4267 0.048 Uiso 1 1 calc R
C61 C 1.0659(3) 0.6143(2) 0.2089(2) 0.0208(8) Uani 1 1 d .
H61 H 1.1323 0.6658 0.2068 0.025 Uiso 1 1 calc R
C62 C 0.9890(3) 0.6303(2) 0.4030(2) 0.0209(8) Uani 1 1 d .
H62 H 1.0173 0.5601 0.4235 0.025 Uiso 1 1 calc R
C63 C 1.0300(3) 0.6256(3) 0.1096(2) 0.0311(9) Uani 1 1 d .
H63A H 0.9975 0.6927 0.0884 0.047 Uiso 1 1 calc R
H63B H 0.9659 0.5751 0.1092 0.047 Uiso 1 1 calc R
H63C H 1.1032 0.6162 0.0671 0.047 Uiso 1 1 calc R
C64 C 1.1197(3) 0.5116(2) 0.2442(2) 0.0293(9) Uani 1 1 d .
H64A H 1.1892 0.5002 0.1993 0.044 Uiso 1 1 calc R
H64B H 1.0552 0.4597 0.2503 0.044 Uiso 1 1 calc R
H64C H 1.1493 0.5089 0.3056 0.044 Uiso 1 1 calc R
C65 C 1.1011(3) 0.7001(2) 0.3988(2) 0.0287(8) Uani 1 1 d .
H65A H 1.1684 0.6845 0.3542 0.043 Uiso 1 1 calc R
H65B H 1.1295 0.6904 0.4615 0.043 Uiso 1 1 calc R
H65C H 1.0771 0.7698 0.3782 0.043 Uiso 1 1 calc R
C66 C 0.8840(3) 0.6466(3) 0.4755(2) 0.0326(9) Uani 1 1 d .
H66A H 0.8519 0.7141 0.4565 0.049 Uiso 1 1 calc R
H66B H 0.9152 0.6390 0.5370 0.049 Uiso 1 1 calc R
H66C H 0.8171 0.5970 0.4797 0.049 Uiso 1 1 calc R

loop_
_atom_site_aniso_label
_atom_site_aniso_U_11
_atom_site_aniso_U_22
_atom_site_aniso_U_33
_atom_site_aniso_U_23
_atom_site_aniso_U_13
_atom_site_aniso_U_12
Ni1 0.0130(2) 0.0172(2) 0.0182(2) -0.00745(18) -0.00516(18) 0.00270(16)
N1 0.0188(15) 0.0161(14) 0.0160(15) -0.0053(11) -0.0016(12) -0.0001(11)
Cl1 0.0243(5) 0.0305(5) 0.0349(5) -0.0207(4) -0.0118(4) 0.0036(4)
Ni2 0.0141(2) 0.0145(2) 0.0195(2) -0.00167(18) -0.00247(18) 0.00018(16)
N2 0.0210(15) 0.0203(15) 0.0153(15) -0.0044(12) -0.0024(12) 0.0020(12)
Cl2 0.0232(5) 0.0188(4) 0.0349(5) 0.0032(4) -0.0087(4) 0.0013(3)
P11 0.0143(5) 0.0194(4) 0.0192(5) -0.0065(4) -0.0059(4) 0.0035(3)
C11 0.0227(19) 0.0271(19) 0.024(2) -0.0097(15) -0.0101(16) 0.0025(14)
P12 0.0134(4) 0.0166(4) 0.0156(5) -0.0040(4) -0.0020(4) 0.0016(3)
C12 0.0193(18) 0.0165(17) 0.0188(18) -0.0079(14) 0.0012(15) 0.0027(13)
C13 0.0173(18) 0.0229(18) 0.0148(18) -0.0060(15) -0.0016(15) -0.0038(14)
C14 0.0229(19) 0.0241(18) 0.0133(18) -0.0033(15) -0.0053(15) -0.0093(14)
C15 0.026(2) 0.0204(18) 0.0187(19) -0.0101(15) 0.0060(16) -0.0052(14)
C16 0.0182(18) 0.0135(16) 0.0191(19) -0.0029(14) 0.0015(15) -0.0053(13)
P21 0.0156(5) 0.0187(4) 0.0190(5) -0.0026(4) -0.0047(4) 0.0015(3)
C21 0.0224(19) 0.0278(19) 0.022(2) -0.0035(15) -0.0061(16) 0.0100(15)
P22 0.0156(5) 0.0157(4) 0.0188(5) -0.0031(4) 0.0001(4) -0.0018(3)
C22 0.0226(19) 0.0138(17) 0.027(2) -0.0043(14) 0.0064(16) -0.0035(13)
C23 0.0222(19) 0.0258(19) 0.0134(18) -0.0046(15) 0.0018(15) 0.0105(15)
C24 0.030(2) 0.034(2) 0.018(2) -0.0015(16) -0.0025(17) 0.0138(16)
C25 0.036(2) 0.0155(17) 0.020(2) 0.0007(15) 0.0097(17) 0.0056(15)
C26 0.026(2) 0.0148(17) 0.0185(19) -0.0016(14) 0.0058(16) 0.0035(14)
C31 0.0216(19) 0.0218(18) 0.0208(19) -0.0066(15) -0.0044(16) 0.0023(14)
C32 0.0133(18) 0.0277(19) 0.024(2) -0.0039(15) -0.0041(15) 0.0013(14)
C34 0.032(2) 0.028(2) 0.024(2) -0.0012(16) -0.0056(17) 0.0097(16)
C33 0.031(2) 0.034(2) 0.032(2) -0.0036(17) -0.0037(18) -0.0041(16)
C35 0.023(2) 0.030(2) 0.025(2) -0.0063(16) 0.0034(16) 0.0037(15)
C36 0.036(2) 0.035(2) 0.033(2) -0.0100(18) 0.0059(19) -0.0077(17)
C41 0.0138(18) 0.0217(18) 0.0196(19) 0.0002(14) 0.0032(15) 0.0013(13)
C42 0.0196(19) 0.0255(18) 0.0178(19) -0.0039(15) -0.0054(15) 0.0015(14)
C43 0.021(2) 0.031(2) 0.029(2) -0.0001(16) -0.0017(16) -0.0078(15)
C44 0.028(2) 0.032(2) 0.020(2) -0.0001(16) 0.0032(16) -0.0064(15)
C45 0.026(2) 0.034(2) 0.024(2) -0.0022(16) -0.0085(16) 0.0082(15)
C46 0.032(2) 0.033(2) 0.017(2) -0.0026(16) -0.0005(17) 0.0009(16)
C51 0.0203(19) 0.0247(18) 0.022(2) -0.0061(15) -0.0043(16) 0.0045(14)
C52 0.0116(17) 0.0276(19) 0.0214(19) -0.0066(15) -0.0005(15) -0.0017(13)
C53 0.033(2) 0.039(2) 0.026(2) -0.0166(17) -0.0069(18) -0.0014(17)
C54 0.028(2) 0.044(2) 0.033(2) -0.0145(19) -0.0024(18) 0.0078(17)
C55 0.024(2) 0.0275(19) 0.021(2) -0.0061(15) 0.0059(16) -0.0052(15)
C56 0.033(2) 0.028(2) 0.032(2) -0.0050(17) 0.0046(18) 0.0067(16)
C61 0.0172(18) 0.0230(18) 0.022(2) -0.0049(15) 0.0008(15) -0.0046(14)
C62 0.0214(19) 0.0225(18) 0.0183(19) -0.0043(15) 0.0002(15) -0.0015(14)
C63 0.027(2) 0.040(2) 0.026(2) -0.0101(17) 0.0049(17) 0.0048(16)
C64 0.019(2) 0.035(2) 0.035(2) -0.0118(17) 0.0003(17) 0.0072(15)
C65 0.027(2) 0.037(2) 0.024(2) -0.0093(17) -0.0064(17) -0.0015(16)
C66 0.034(2) 0.040(2) 0.024(2) -0.0110(17) 0.0035(18) -0.0031(17)

loop_
_atom_type_symbol
_atom_type_description
_atom_type_scat_dispersion_real
_atom_type_scat_dispersion_imag
_atom_type_scat_source
C C 0.0033 0.0016 'International Tables Vol C Tables 4.2.6.8 and 6.1.1.4'
H H 0.0000 0.0000 'International Tables Vol C Tables 4.2.6.8 and 6.1.1.4'
N N 0.0061 0.0033 'International Tables Vol C Tables 4.2.6.8 and 6.1.1.4'
P P 0.1023 0.0942 'International Tables Vol C Tables 4.2.6.8 and 6.1.1.4'
Cl Cl 0.1484 0.1585 'International Tables Vol C Tables 4.2.6.8 and 6.1.1.4'
Ni Ni 0.3393 1.1124 'International Tables Vol C Tables 4.2.6.8 and 6.1.1.4'

loop_
_geom_angle_atom_site_label_1
_geom_angle_atom_site_label_2
_geom_angle_atom_site_label_3
_geom_angle
N1 Ni1 Cl1 178.97(9)
N1 Ni1 P12 84.19(8)
Cl1 Ni1 P12 95.45(3)
N1 Ni1 P11 84.48(8)
Cl1 Ni1 P11 95.80(3)
P12 Ni1 P11 167.84(4)
C13 N1 C16 107.8(2)
C13 N1 Ni1 125.83(19)
C16 N1 Ni1 125.4(2)
N2 Ni2 Cl2 179.07(9)
N2 Ni2 P22 84.45(8)
Cl2 Ni2 P22 94.77(3)
N2 Ni2 P21 84.83(8)
Cl2 Ni2 P21 95.90(3)
P22 Ni2 P21 168.18(4)
C26 N2 C23 107.9(2)
C26 N2 Ni2 125.4(2)
C23 N2 Ni2 125.9(2)
C32 P11 C31 105.54(14)
C32 P11 C11 106.33(15)
C31 P11 C11 106.10(15)
C32 P11 Ni1 116.34(10)
C31 P11 Ni1 117.88(10)
C11 P11 Ni1 103.65(10)
C13 C11 P11 106.4(2)
C13 C11 H11A 110.4
P11 C11 H11A 110.4
C13 C11 H11B 110.4
P11 C11 H11B 110.4
H11A C11 H11B 108.6
C42 P12 C12 106.75(14)
C42 P12 C41 105.93(14)
C12 P12 C41 105.09(14)
C42 P12 Ni1 122.23(10)
C12 P12 Ni1 102.61(10)
C41 P12 Ni1 112.79(10)
C16 C12 P12 105.47(19)
C16 C12 H12A 110.6
P12 C12 H12A 110.6
C16 C12 H12B 110.6
P12 C12 H12B 110.6
H12A C12 H12B 108.8
C14 C13 N1 108.9(2)
C14 C13 C11 133.2(3)
N1 C13 C11 117.9(3)
C13 C14 C15 107.3(3)
C13 C14 H14 126.3
C15 C14 H14 126.3
C16 C15 C14 107.4(3)
C16 C15 H15 126.3
C14 C15 H15 126.3
C15 C16 N1 108.6(3)
C15 C16 C12 134.3(3)
N1 C16 C12 117.1(3)
C52 P21 C51 106.25(15)
C52 P21 C21 105.50(14)
C51 P21 C21 106.53(15)
C52 P21 Ni2 117.96(11)
C51 P21 Ni2 115.58(10)
C21 P21 Ni2 103.99(11)
C23 C21 P21 106.3(2)
C23 C21 H21A 110.5
P21 C21 H21A 110.5
C23 C21 H21B 110.5
P21 C21 H21B 110.5
H21A C21 H21B 108.7
C22 P22 C62 107.20(15)
C22 P22 C61 105.04(14)
C62 P22 C61 106.18(14)
C22 P22 Ni2 102.70(10)
C62 P22 Ni2 120.65(11)
C61 P22 Ni2 113.79(11)
C26 C22 P22 105.5(2)
C26 C22 H22A 110.6
P22 C22 H22A 110.6
C26 C22 H22B 110.6
P22 C22 H22B 110.6
H22A C22 H22B 108.8
C24 C23 N2 108.5(3)
C24 C23 C21 133.4(3)
N2 C23 C21 118.1(3)
C23 C24 C25 107.8(3)
C23 C24 H24 126.1
C25 C24 H24 126.1
C26 C25 C24 107.0(3)
C26 C25 H25 126.5
C24 C25 H25 126.5
C25 C26 N2 108.8(3)
C25 C26 C22 134.1(3)
N2 C26 C22 117.1(3)
C33 C31 C34 110.9(3)
C33 C31 P11 110.2(2)
C34 C31 P11 113.3(2)
C33 C31 H31 107.4
C34 C31 H31 107.4
P11 C31 H31 107.4
C35 C32 C36 110.9(3)
C35 C32 P11 111.7(2)
C36 C32 P11 109.3(2)
C35 C32 H32 108.2
C36 C32 H32 108.2
P11 C32 H32 108.2
C31 C34 H34A 109.5
C31 C34 H34B 109.5
H34A C34 H34B 109.5
C31 C34 H34C 109.5
H34A C34 H34C 109.5
H34B C34 H34C 109.5
C31 C33 H33A 109.5
C31 C33 H33B 109.5
H33A C33 H33B 109.5
C31 C33 H33C 109.5
H33A C33 H33C 109.5
H33B C33 H33C 109.5
C32 C35 H35A 109.5
C32 C35 H35B 109.5
H35A C35 H35B 109.5
C32 C35 H35C 109.5
H35A C35 H35C 109.5
H35B C35 H35C 109.5
C32 C36 H36A 109.5
C32 C36 H36B 109.5
H36A C36 H36B 109.5
C32 C36 H36C 109.5
H36A C36 H36C 109.5
H36B C36 H36C 109.5
C43 C41 C44 110.9(3)
C43 C41 P12 112.2(2)
C44 C41 P12 109.9(2)
C43 C41 H41 107.9
C44 C41 H41 107.9
P12 C41 H41 107.9
C46 C42 C45 111.4(3)
C46 C42 P12 110.6(2)
C45 C42 P12 112.5(2)
C46 C42 H42 107.3
C45 C42 H42 107.3
P12 C42 H42 107.3
C41 C43 H43A 109.5
C41 C43 H43B 109.5
H43A C43 H43B 109.5
C41 C43 H43C 109.5
H43A C43 H43C 109.5
H43B C43 H43C 109.5
C41 C44 H44A 109.5
C41 C44 H44B 109.5
H44A C44 H44B 109.5
C41 C44 H44C 109.5
H44A C44 H44C 109.5
H44B C44 H44C 109.5
C42 C45 H45A 109.5
C42 C45 H45B 109.5
H45A C45 H45B 109.5
C42 C45 H45C 109.5
H45A C45 H45C 109.5
H45B C45 H45C 109.5
C42 C46 H46A 109.5
C42 C46 H46B 109.5
H46A C46 H46B 109.5
C42 C46 H46C 109.5
H46A C46 H46C 109.5
H46B C46 H46C 109.5
C53 C51 C54 111.3(3)
C53 C51 P21 113.6(2)
C54 C51 P21 109.4(2)
C53 C51 H51 107.4
C54 C51 H51 107.4
P21 C51 H51 107.4
C55 C52 C56 111.1(3)
C55 C52 P21 111.9(2)
C56 C52 P21 109.1(2)
C55 C52 H52 108.2
C56 C52 H52 108.2
P21 C52 H52 108.2
C51 C53 H53A 109.5
C51 C53 H53B 109.5
H53A C53 H53B 109.5
C51 C53 H53C 109.5
H53A C53 H53C 109.5
H53B C53 H53C 109.5
C51 C54 H54A 109.5
C51 C54 H54B 109.5
H54A C54 H54B 109.5
C51 C54 H54C 109.5
H54A C54 H54C 109.5
H54B C54 H54C 109.5
C52 C55 H55A 109.5
C52 C55 H55B 109.5
H55A C55 H55B 109.5
C52 C55 H55C 109.5
H55A C55 H55C 109.5
H55B C55 H55C 109.5
C52 C56 H56A 109.5
C52 C56 H56B 109.5
H56A C56 H56B 109.5
C52 C56 H56C 109.5
H56A C56 H56C 109.5
H56B C56 H56C 109.5
C63 C61 C64 111.4(3)
C63 C61 P22 110.2(2)
C64 C61 P22 112.2(2)
C63 C61 H61 107.6
C64 C61 H61 107.6
P22 C61 H61 107.6
C66 C62 C65 112.0(3)
C66 C62 P22 110.7(2)
C65 C62 P22 112.5(2)
C66 C62 H62 107.1
C65 C62 H62 107.1
P22 C62 H62 107.1
C61 C63 H63A 109.5
C61 C63 H63B 109.5
H63A C63 H63B 109.5
C61 C63 H63C 109.5
H63A C63 H63C 109.5
H63B C63 H63C 109.5
C61 C64 H64A 109.5
C61 C64 H64B 109.5
H64A C64 H64B 109.5
C61 C64 H64C 109.5
H64A C64 H64C 109.5
H64B C64 H64C 109.5
C62 C65 H65A 109.5
C62 C65 H65B 109.5
H65A C65 H65B 109.5
C62 C65 H65C 109.5
H65A C65 H65C 109.5
H65B C65 H65C 109.5
C62 C66 H66A 109.5
C62 C66 H66B 109.5
H66A C66 H66B 109.5
C62 C66 H66C 109.5
H66A C66 H66C 109.5
H66B C66 H66C 109.5

loop_
_geom_bond_atom_site_label_1
_geom_bond_atom_site_label_2
_geom_bond_distance
Ni1 N1 1.849(2)
Ni1 Cl1 2.1688(9)
Ni1 P12 2.1955(9)
Ni1 P11 2.1963(9)
N1 C13 1.378(4)
N1 C16 1.385(3)
Ni2 N2 1.841(2)
Ni2 Cl2 2.1710(8)
Ni2 P22 2.1893(9)
Ni2 P21 2.1948(9)
N2 C26 1.379(4)
N2 C23 1.385(4)
P11 C32 1.827(3)
P11 C31 1.828(3)
P11 C11 1.844(3)
C11 C13 1.508(4)
C11 H11A 0.9900
C11 H11B 0.9900
P12 C42 1.829(3)
P12 C12 1.830(3)
P12 C41 1.832(3)
C12 C16 1.490(4)
C12 H12A 0.9900
C12 H12B 0.9900
C13 C14 1.367(4)
C14 C15 1.415(4)
C14 H14 0.9500
C15 C16 1.367(4)
C15 H15 0.9500
P21 C52 1.826(3)
P21 C51 1.839(3)
P21 C21 1.844(3)
C21 C23 1.506(4)
C21 H21A 0.9900
C21 H21B 0.9900
P22 C22 1.827(3)
P22 C62 1.830(3)
P22 C61 1.831(3)
C22 C26 1.492(4)
C22 H22A 0.9900
C22 H22B 0.9900
C23 C24 1.371(4)
C24 C25 1.414(5)
C24 H24 0.9500
C25 C26 1.377(4)
C25 H25 0.9500
C31 C33 1.518(4)
C31 C34 1.528(4)
C31 H31 1.0000
C32 C35 1.524(4)
C32 C36 1.526(4)
C32 H32 1.0000
C34 H34A 0.9800
C34 H34B 0.9800
C34 H34C 0.9800
C33 H33A 0.9800
C33 H33B 0.9800
C33 H33C 0.9800
C35 H35A 0.9800
C35 H35B 0.9800
C35 H35C 0.9800
C36 H36A 0.9800
C36 H36B 0.9800
C36 H36C 0.9800
C41 C43 1.523(4)
C41 C44 1.526(4)
C41 H41 1.0000
C42 C46 1.523(4)
C42 C45 1.531(4)
C42 H42 1.0000
C43 H43A 0.9800
C43 H43B 0.9800
C43 H43C 0.9800
C44 H44A 0.9800
C44 H44B 0.9800
C44 H44C 0.9800
C45 H45A 0.9800
C45 H45B 0.9800
C45 H45C 0.9800
C46 H46A 0.9800
C46 H46B 0.9800
C46 H46C 0.9800
C51 C53 1.517(4)
C51 C54 1.529(4)
C51 H51 1.0000
C52 C55 1.523(4)
C52 C56 1.528(4)
C52 H52 1.0000
C53 H53A 0.9800
C53 H53B 0.9800
C53 H53C 0.9800
C54 H54A 0.9800
C54 H54B 0.9800
C54 H54C 0.9800
C55 H55A 0.9800
C55 H55B 0.9800
C55 H55C 0.9800
C56 H56A 0.9800
C56 H56B 0.9800
C56 H56C 0.9800
C61 C63 1.522(4)
C61 C64 1.525(4)
C61 H61 1.0000
C62 C66 1.520(4)
C62 C65 1.533(4)
C62 H62 1.0000
C63 H63A 0.9800
C63 H63B 0.9800
C63 H63C 0.9800
C64 H64A 0.9800
C64 H64B 0.9800
C64 H64C 0.9800
C65 H65A 0.9800
C65 H65B 0.9800
C65 H65C 0.9800
C66 H66A 0.9800
C66 H66B 0.9800
C66 H66C 0.9800
